data_7114228
loop_
_publ_author_name
'McWilliams, Andrew R.'
'Rivard, Eric'
'Lough, Alan J.'
'Manners, Ian'

_publ_section_title
;
 Reversible skeletal substitution reactions involving group 13
 heterophosphazenes
;
_journal_issue 10
_journal_name_full 'Chemical Communications'
_journal_page_first 1102
_journal_paper_doi 10.1039/b201582j
_journal_year 2002
_chemical_formula_sum 'C3 H9 Al Cl5 N3 P2'
_chemical_formula_weight 353.30
_chemical_name_systematic
; 
? 
;
_space_group_IT_number 14
_symmetry_cell_setting monoclinic
_symmetry_space_group_name_Hall '-P 2ybc'
_symmetry_space_group_name_H-M 'P 1 21/c 1'
_atom_sites_solution_hydrogens geom
_atom_sites_solution_primary direct
_atom_sites_solution_secondary difmap
_audit_creation_method SHELXL-97
_cell_angle_alpha 90.00
_cell_angle_beta 102.851(3)
_cell_angle_gamma 90.00
_cell_formula_units_Z 4
_cell_length_a 9.6405(6)
_cell_length_b 7.8844(5)
_cell_length_c 19.1001(12)
_cell_measurement_reflns_used 8467
_cell_measurement_temperature 150(1)
_cell_measurement_theta_max 27.54
_cell_measurement_theta_min 2.55
_cell_volume 1415.43(15)
_computing_cell_refinement 'Denzo-SMN (Otwinowski & Minor, 1997)'
_computing_data_collection 'Collect (Nonius BV, 1997-2001)'
_computing_data_reduction 'Denzo-SMN (Otwinowski & Minor, 1997)'
_computing_molecular_graphics 'SHELXTL V5.1 (Sheldrick 1999)'
_computing_publication_material 'SHELXTL V6.1 (Sheldrick 1999)'
_computing_structure_refinement 'SHELXTL V5.1 (Sheldrick 1999)'
_computing_structure_solution 'SHELXTL V5.1 (Sheldrick 1999)'
_diffrn_ambient_temperature 150(1)
_diffrn_detector_area_resol_mean 9
_diffrn_measured_fraction_theta_full 0.980
_diffrn_measured_fraction_theta_max 0.980
_diffrn_measurement_device_type 'Nonius Kappa-CCD'
_diffrn_measurement_method '\f scans and \w scans with \k offsets'
_diffrn_radiation_monochromator graphite
_diffrn_radiation_source 'fine-focus sealed tube'
_diffrn_radiation_type MoK\a
_diffrn_radiation_wavelength 0.71073
_diffrn_reflns_av_R_equivalents 0.022
_diffrn_reflns_av_sigmaI/netI 0.0416
_diffrn_reflns_limit_h_max 12
_diffrn_reflns_limit_h_min -12
_diffrn_reflns_limit_k_max 10
_diffrn_reflns_limit_k_min -10
_diffrn_reflns_limit_l_max 24
_diffrn_reflns_limit_l_min -24
_diffrn_reflns_number 3433
_diffrn_reflns_theta_full 27.53
_diffrn_reflns_theta_max 27.53
_diffrn_reflns_theta_min 2.72
_diffrn_standards_number 'not relevent for area detector data'
_exptl_absorpt_coefficient_mu 1.282
_exptl_absorpt_correction_T_max 0.6996
_exptl_absorpt_correction_T_min 0.6280
_exptl_absorpt_correction_type multi-scan
_exptl_absorpt_process_details 'Denzo-SMN (Otwinowski & Minor, 1997)'
_exptl_crystal_colour colourless
_exptl_crystal_density_diffrn 1.658
_exptl_crystal_density_method 'not measured'
_exptl_crystal_description block
_exptl_crystal_F_000 704
_exptl_crystal_size_max 0.40
_exptl_crystal_size_mid 0.30
_exptl_crystal_size_min 0.30
_refine_diff_density_max 0.349
_refine_diff_density_min -0.384
_refine_diff_density_rms 0.067
_refine_ls_extinction_coef none
_refine_ls_extinction_method none
_refine_ls_goodness_of_fit_ref 1.136
_refine_ls_hydrogen_treatment constr
_refine_ls_matrix_type full
_refine_ls_number_parameters 131
_refine_ls_number_reflns 3200
_refine_ls_number_restraints 0
_refine_ls_restrained_S_all 1.136
_refine_ls_R_factor_all 0.0496
_refine_ls_R_factor_gt 0.0365
_refine_ls_shift/su_max 0.000
_refine_ls_shift/su_mean 0.000
_refine_ls_structure_factor_coef Fsqd
_refine_ls_weighting_details 'calc w=1/[\s^2^(Fo^2^)+(0.0000P)^2^+1.6728P] where P=(Fo^2^+2Fc^2^)/3'
_refine_ls_weighting_scheme calc
_refine_ls_wR_factor_gt 0.0795
_refine_ls_wR_factor_ref 0.0840
_reflns_number_gt 2664
_reflns_number_total 3200
_reflns_threshold_expression >2sigma(I)
_cod_data_source_file b201582j.txt
_cod_data_source_block k0070
_cod_depositor_comments
;
The following automatic conversions were performed:

'_symmetry_cell_setting' value 'Monoclinic' changed to 'monoclinic'
according to
/usr/data/users/saulius/automatic-downloads/retrospective/RSC/lib/dictionaries/cif_core.dic
dictionary named 'cif_core.dic' version 2.4.2 from 2011-04-26.

Automatic conversion script
Id: cif_fix_values 2281 2013-09-26 08:29:07Z andrius 
;
_cod_original_sg_symbol_H-M P21/c
_cod_database_code 7114228

loop_
_symmetry_equiv_pos_as_xyz
'x, y, z'
'-x, y+1/2, -z+1/2'
'-x, -y, -z'
'x, -y-1/2, z-1/2'

loop_
_atom_site_label
_atom_site_type_symbol
_atom_site_fract_x
_atom_site_fract_y
_atom_site_fract_z
_atom_site_U_iso_or_equiv
_atom_site_adp_type
_atom_site_occupancy
_atom_site_symmetry_multiplicity
_atom_site_calc_flag
_atom_site_refinement_flags
Cl1 Cl 0.32935(9) 0.75670(10) -0.02380(4) 0.0448(2) Uani 1 1 d .
Cl2 Cl 0.44247(10) 0.51783(11) 0.10374(5) 0.0577(3) Uani 1 1 d .
Cl3 Cl -0.11252(10) 0.79636(12) -0.00433(4) 0.0535(2) Uani 1 1 d .
Cl4 Cl -0.09795(9) 0.55755(11) 0.12493(4) 0.0469(2) Uani 1 1 d .
Cl5 Cl 0.28673(8) 0.78523(9) 0.28279(3) 0.03563(18) Uani 1 1 d .
P1 P 0.30559(7) 0.70823(9) 0.07573(4) 0.02876(18) Uani 1 1 d .
P2 P 0.01887(7) 0.73119(9) 0.08843(4) 0.02800(17) Uani 1 1 d .
Al1 Al 0.23866(9) 0.94441(10) 0.18836(4) 0.02682(19) Uani 1 1 d .
N1 N 0.3503(2) 0.8685(3) 0.12485(11) 0.0315(5) Uani 1 1 d .
N2 N 0.1532(3) 0.6386(3) 0.07427(14) 0.0390(6) Uani 1 1 d .
N3 N 0.0513(2) 0.8894(3) 0.13972(11) 0.0288(5) Uani 1 1 d .
C1 C 0.2629(4) 1.1858(4) 0.20877(16) 0.0424(7) Uani 1 1 d .
H1A H 0.2303 1.2503 0.1643 0.064 Uiso 1 1 calc R
H1B H 0.3637 1.2101 0.2286 0.064 Uiso 1 1 calc R
H1C H 0.2071 1.2184 0.2437 0.064 Uiso 1 1 calc R
C2 C 0.4916(3) 0.9483(5) 0.12799(18) 0.0506(9) Uani 1 1 d .
H2A H 0.5414 0.8863 0.0965 0.076 Uiso 0.50 1 calc PR
H2B H 0.5482 0.9445 0.1774 0.076 Uiso 0.50 1 calc PR
H2C H 0.4783 1.0665 0.1121 0.076 Uiso 0.50 1 calc PR
H2A* H 0.5038 1.0452 0.1609 0.076 Uiso 0.50 1 calc PR
H2B* H 0.4971 0.9870 0.0799 0.076 Uiso 0.50 1 calc PR
H2C* H 0.5670 0.8650 0.1452 0.076 Uiso 0.50 1 calc PR
C3 C -0.0683(3) 0.9861(4) 0.15782(17) 0.0445(8) Uani 1 1 d .
H3A H -0.1182 0.9143 0.1861 0.067 Uiso 0.50 1 calc PR
H3B H -0.1346 1.0210 0.1135 0.067 Uiso 0.50 1 calc PR
H3C H -0.0309 1.0869 0.1858 0.067 Uiso 0.50 1 calc PR
H3A* H -0.0709 1.1005 0.1375 0.067 Uiso 0.50 1 calc PR
H3B* H -0.0546 0.9938 0.2101 0.067 Uiso 0.50 1 calc PR
H3C* H -0.1582 0.9279 0.1378 0.067 Uiso 0.50 1 calc PR

loop_
_atom_site_aniso_label
_atom_site_aniso_U_11
_atom_site_aniso_U_22
_atom_site_aniso_U_33
_atom_site_aniso_U_23
_atom_site_aniso_U_13
_atom_site_aniso_U_12
Cl1 0.0566(5) 0.0538(5) 0.0277(4) -0.0030(3) 0.0173(3) -0.0021(4)
Cl2 0.0544(5) 0.0448(5) 0.0773(6) 0.0164(4) 0.0223(5) 0.0182(4)
Cl3 0.0621(5) 0.0595(5) 0.0300(4) 0.0003(4) -0.0093(3) -0.0072(4)
Cl4 0.0483(5) 0.0469(5) 0.0503(5) 0.0003(4) 0.0213(4) -0.0179(4)
Cl5 0.0376(4) 0.0412(4) 0.0271(3) 0.0062(3) 0.0051(3) 0.0015(3)
P1 0.0302(4) 0.0299(4) 0.0287(4) -0.0002(3) 0.0120(3) 0.0005(3)
P2 0.0274(4) 0.0324(4) 0.0244(3) -0.0015(3) 0.0064(3) -0.0050(3)
Al1 0.0325(4) 0.0260(4) 0.0220(4) -0.0019(3) 0.0061(3) -0.0048(3)
N1 0.0296(12) 0.0371(13) 0.0296(12) -0.0032(10) 0.0102(9) -0.0115(11)
N2 0.0352(13) 0.0327(13) 0.0531(15) -0.0151(12) 0.0184(11) -0.0085(11)
N3 0.0285(11) 0.0319(12) 0.0257(11) -0.0026(9) 0.0055(9) 0.0033(10)
C1 0.065(2) 0.0282(15) 0.0363(16) -0.0051(12) 0.0152(14) -0.0122(15)
C2 0.0413(18) 0.062(2) 0.0519(19) -0.0119(17) 0.0189(15) -0.0253(17)
C3 0.0376(17) 0.0477(19) 0.0481(18) -0.0049(15) 0.0092(14) 0.0135(15)

loop_
_atom_type_symbol
_atom_type_description
_atom_type_scat_dispersion_real
_atom_type_scat_dispersion_imag
_atom_type_scat_source
C C 0.0033 0.0016 'International Tables Vol C Tables 4.2.6.8 and 6.1.1.4'
H H 0.0000 0.0000 'International Tables Vol C Tables 4.2.6.8 and 6.1.1.4'
N N 0.0061 0.0033 'International Tables Vol C Tables 4.2.6.8 and 6.1.1.4'
Al Al 0.0645 0.0514 'International Tables Vol C Tables 4.2.6.8 and 6.1.1.4'
P P 0.1023 0.0942 'International Tables Vol C Tables 4.2.6.8 and 6.1.1.4'
Cl Cl 0.1484 0.1585 'International Tables Vol C Tables 4.2.6.8 and 6.1.1.4'

loop_
_geom_angle_atom_site_label_1
_geom_angle_atom_site_label_2
_geom_angle_atom_site_label_3
_geom_angle
N2 P1 N1 115.08(12)
N2 P1 Cl2 107.70(11)
N1 P1 Cl2 111.55(10)
N2 P1 Cl1 110.84(10)
N1 P1 Cl1 109.79(9)
Cl2 P1 Cl1 100.96(5)
N2 P2 N3 114.89(12)
N2 P2 Cl4 107.10(10)
N3 P2 Cl4 112.07(9)
N2 P2 Cl3 110.64(11)
N3 P2 Cl3 110.26(9)
Cl4 P2 Cl3 100.96(5)
N3 Al1 N1 103.33(10)
N3 Al1 C1 112.48(13)
N1 Al1 C1 112.23(12)
N3 Al1 Cl5 106.33(8)
N1 Al1 Cl5 107.74(8)
C1 Al1 Cl5 114.00(10)
C2 N1 P1 119.3(2)
C2 N1 Al1 119.13(19)
P1 N1 Al1 121.14(13)
P2 N2 P1 130.18(16)
C3 N3 P2 119.67(19)
C3 N3 Al1 118.31(18)
P2 N3 Al1 121.58(13)

loop_
_geom_bond_atom_site_label_1
_geom_bond_atom_site_label_2
_geom_bond_distance
Cl1 P1 2.0016(10)
Cl2 P1 1.9917(11)
Cl3 P2 2.0023(10)
Cl4 P2 1.9944(10)
Cl5 Al1 2.1613(10)
P1 N2 1.563(2)
P1 N1 1.575(2)
P2 N2 1.562(2)
P2 N3 1.574(2)
Al1 N3 1.889(2)
Al1 N1 1.889(2)
Al1 C1 1.946(3)
N1 C2 1.490(3)
N3 C3 1.485(3)
